data_7015515
loop_
_publ_author_name
'Braunschweig, Holger'
'Ye, Qing'
'Radacki, Krzystof'
'Kupfer, Thomas'

_publ_section_title
;
 Reactivity of a platinum-substituted borirene.
;
_journal_issue 14
_journal_name_full 'Dalton transactions (Cambridge, England : 2003)'
_journal_page_first 3666
_journal_page_last 3670
_journal_paper_doi 10.1039/c0dt01694b
_journal_volume 40
_journal_year 2011
_chemical_formula_moiety 'C20 H41 B Br N P2 Pt Si2'
_chemical_formula_sum 'C20 H41 B Br N P2 Pt Si2'
_chemical_formula_weight 699.47
_chemical_name_common
;
?
;
_chemical_name_systematic
;
?
;
_space_group_IT_number 14
_symmetry_cell_setting monoclinic
_symmetry_space_group_name_Hall '-P 2yn'
_symmetry_space_group_name_H-M 'P 1 21/n 1'
_atom_sites_solution_hydrogens geom
_atom_sites_solution_primary direct
_atom_sites_solution_secondary difmap
_audit_creation_method SHELXL-97
_cell_angle_alpha 90.00
_cell_angle_beta 106.388(2)
_cell_angle_gamma 90.00
_cell_formula_units_Z 4
_cell_length_a 8.9084(5)
_cell_length_b 21.5491(11)
_cell_length_c 15.4872(8)
_cell_measurement_reflns_used 9969
_cell_measurement_temperature 100(2)
_cell_measurement_theta_max 28.31
_cell_measurement_theta_min 2.33
_cell_volume 2852.3(3)
_computing_cell_refinement 'Saint+ ver. 7.53A (Bruker AXS)'
_computing_data_collection 'APEX2 ver. 2008.3 (Bruker AXS)'
_computing_data_reduction 'Saint+ ver. 7.53A (Bruker AXS)'
_computing_molecular_graphics 'XP ver. 5.1 (Bruker AXS, 1998)'
_computing_publication_material 'SHELXL-97 (Sheldrick, 2008)'
_computing_structure_refinement 'SHELXL-97 (Sheldrick, 2008)'
_computing_structure_solution 'SHELXS-97 (Sheldrick, 2008)'
_diffrn_ambient_temperature 100(2)
_diffrn_measured_fraction_theta_full 1.000
_diffrn_measured_fraction_theta_max 0.996
_diffrn_measurement_device_type 'Bruker APEX-II CCD'
_diffrn_measurement_method '\f and \w scans'
_diffrn_radiation_monochromator 'multi-layer mirror'
_diffrn_radiation_source 'rotating anode'
_diffrn_radiation_type MoK\a
_diffrn_radiation_wavelength 0.71073
_diffrn_reflns_av_R_equivalents 0.0344
_diffrn_reflns_av_sigmaI/netI 0.0250
_diffrn_reflns_limit_h_max 11
_diffrn_reflns_limit_h_min -11
_diffrn_reflns_limit_k_max 28
_diffrn_reflns_limit_k_min -25
_diffrn_reflns_limit_l_max 20
_diffrn_reflns_limit_l_min -20
_diffrn_reflns_number 41868
_diffrn_reflns_theta_full 26.00
_diffrn_reflns_theta_max 28.36
_diffrn_reflns_theta_min 1.66
_exptl_absorpt_coefficient_mu 6.524
_exptl_absorpt_correction_T_max 0.7457
_exptl_absorpt_correction_T_min 0.4672
_exptl_absorpt_correction_type multi-scan
_exptl_absorpt_process_details 'Sadabs 2008/1 (Brucker 2008)'
_exptl_crystal_colour colourless
_exptl_crystal_density_diffrn 1.629
_exptl_crystal_density_method 'not measured'
_exptl_crystal_description block
_exptl_crystal_F_000 1376
_exptl_crystal_size_max 0.30
_exptl_crystal_size_mid 0.24
_exptl_crystal_size_min 0.17
_refine_diff_density_max 2.080
_refine_diff_density_min -1.062
_refine_diff_density_rms 0.104
_refine_ls_extinction_method none
_refine_ls_goodness_of_fit_ref 1.044
_refine_ls_hydrogen_treatment constr
_refine_ls_matrix_type full
_refine_ls_number_parameters 265
_refine_ls_number_reflns 7106
_refine_ls_number_restraints 0
_refine_ls_restrained_S_all 1.044
_refine_ls_R_factor_all 0.0262
_refine_ls_R_factor_gt 0.0210
_refine_ls_shift/su_max 0.002
_refine_ls_shift/su_mean 0.000
_refine_ls_structure_factor_coef Fsqd
_refine_ls_weighting_details 'calc w=1/[\s^2^(Fo^2^)+(0.0145P)^2^+5.3772P] where P=(Fo^2^+2Fc^2^)/3'
_refine_ls_weighting_scheme calc
_refine_ls_wR_factor_gt 0.0461
_refine_ls_wR_factor_ref 0.0481
_reflns_number_gt 6371
_reflns_number_total 7106
_reflns_threshold_expression >2sigma(I)
_cod_data_source_file c0dt01694b.txt
_cod_data_source_block 4
_cod_depositor_comments
;
The following automatic conversions were performed:
'_symmetry_cell_setting' value 'Monoclinic' changed to 'monoclinic'
according to '/home/saulius/struct/CIF-dictionaries/cif_core.dic'
dictionary named 'cif_core.dic' version 2.4.1 from 2010-06-29.

Automatic conversion script
Id: cif_fix_enum 1555 2011-01-17 13:19:09Z saulius 
;
_cod_original_sg_symbol_Hall '-P 2yn '
_cod_original_sg_symbol_H-M P2(1)/n
_cod_database_code 7015515

loop_
_symmetry_equiv_pos_as_xyz
'x, y, z'
'-x+1/2, y+1/2, -z+1/2'
'-x, -y, -z'
'x-1/2, -y-1/2, z-1/2'

loop_
_atom_site_label
_atom_site_type_symbol
_atom_site_fract_x
_atom_site_fract_y
_atom_site_fract_z
_atom_site_U_iso_or_equiv
_atom_site_adp_type
_atom_site_occupancy
_atom_site_symmetry_multiplicity
_atom_site_calc_flag
_atom_site_refinement_flags
_atom_site_disorder_assembly
_atom_site_disorder_group
Pt1 Pt 0.106984(12) 0.139823(4) 0.312414(6) 0.01451(3) Uani 1 1 d . . .
Br1 Br 0.06960(3) 0.230991(13) 0.407722(19) 0.02358(6) Uani 1 1 d . . .
P1_1 P 0.35200(9) 0.12442(3) 0.40802(5) 0.01987(14) Uani 1 1 d . . .
C1_1 C 0.4779(4) 0.19177(14) 0.4189(2) 0.0304(7) Uani 1 1 d . . .
H1A_1 H 0.4287 0.2273 0.4397 0.046 Uiso 1 1 calc R . .
H1B_1 H 0.4941 0.2015 0.3604 0.046 Uiso 1 1 calc R . .
H1C_1 H 0.5790 0.1830 0.4626 0.046 Uiso 1 1 calc R . .
C2_1 C 0.4671(4) 0.06137(15) 0.3815(2) 0.0336(7) Uani 1 1 d . . .
H2A_1 H 0.4777 0.0673 0.3208 0.050 Uiso 1 1 calc R . .
H2B_1 H 0.4145 0.0218 0.3843 0.050 Uiso 1 1 calc R . .
H2C_1 H 0.5710 0.0610 0.4251 0.050 Uiso 1 1 calc R . .
C3_1 C 0.3544(4) 0.10819(17) 0.5230(2) 0.0381(8) Uani 1 1 d . . .
H3A_1 H 0.4629 0.1059 0.5608 0.057 Uiso 1 1 calc R . .
H3B_1 H 0.3020 0.0685 0.5254 0.057 Uiso 1 1 calc R . .
H3C_1 H 0.2996 0.1414 0.5450 0.057 Uiso 1 1 calc R . .
P1_2 P -0.12913(8) 0.15978(3) 0.20972(5) 0.02057(14) Uani 1 1 d . . .
C1_2 C -0.2889(4) 0.17229(17) 0.2589(2) 0.0351(8) Uani 1 1 d . . .
H1A_2 H -0.3848 0.1815 0.2112 0.053 Uiso 1 1 calc R . .
H1B_2 H -0.2637 0.2073 0.3009 0.053 Uiso 1 1 calc R . .
H1C_2 H -0.3045 0.1348 0.2913 0.053 Uiso 1 1 calc R . .
C2_2 C -0.1222(4) 0.22983(14) 0.1466(2) 0.0298(7) Uani 1 1 d . . .
H2A_2 H -0.2259 0.2379 0.1051 0.045 Uiso 1 1 calc R . .
H2B_2 H -0.0460 0.2247 0.1122 0.045 Uiso 1 1 calc R . .
H2C_2 H -0.0912 0.2648 0.1882 0.045 Uiso 1 1 calc R . .
C3_2 C -0.2057(4) 0.10256(16) 0.1225(2) 0.0342(7) Uani 1 1 d . . .
H3A_2 H -0.2252 0.0636 0.1502 0.051 Uiso 1 1 calc R . .
H3B_2 H -0.1295 0.0954 0.0887 0.051 Uiso 1 1 calc R . .
H3C_2 H -0.3039 0.1178 0.0816 0.051 Uiso 1 1 calc R . .
C1_3 C 0.1325(3) 0.06449(12) 0.24593(18) 0.0178(5) Uani 1 1 d . . .
C2_3 C 0.1858(3) 0.04443(12) 0.17618(17) 0.0160(5) Uani 1 1 d . . .
C3_3 C 0.2502(3) 0.07378(12) 0.10926(18) 0.0169(5) Uani 1 1 d . . .
C4_3 C 0.2783(3) 0.13778(12) 0.11289(19) 0.0201(5) Uani 1 1 d . . .
H4_3 H 0.2564 0.1619 0.1593 0.024 Uiso 1 1 calc R . .
C5_3 C 0.3381(3) 0.16637(13) 0.0490(2) 0.0239(6) Uani 1 1 d . . .
H5_3 H 0.3566 0.2098 0.0520 0.029 Uiso 1 1 calc R . .
C6_3 C 0.3707(4) 0.13170(14) -0.0188(2) 0.0268(6) Uani 1 1 d . . .
H6_3 H 0.4116 0.1513 -0.0622 0.032 Uiso 1 1 calc R . .
C7_3 C 0.3435(4) 0.06834(15) -0.0231(2) 0.0282(7) Uani 1 1 d . . .
H7_3 H 0.3657 0.0445 -0.0696 0.034 Uiso 1 1 calc R . .
C8_3 C 0.2840(3) 0.03956(13) 0.04042(19) 0.0232(6) Uani 1 1 d . . .
H8_3 H 0.2660 -0.0039 0.0370 0.028 Uiso 1 1 calc R . .
B1 B 0.1327(4) -0.00351(14) 0.2302(2) 0.0196(6) Uani 1 1 d . . .
N1 N 0.1097(3) -0.06587(10) 0.25545(16) 0.0198(5) Uani 1 1 d . . .
Si1_4 Si 0.20233(9) -0.12273(3) 0.20772(5) 0.01757(15) Uani 1 1 d . . .
C1_4 C 0.4047(3) -0.09681(14) 0.2134(2) 0.0256(6) Uani 1 1 d . . .
H1A_4 H 0.4576 -0.1292 0.1886 0.038 Uiso 1 1 calc R . .
H1B_4 H 0.4630 -0.0890 0.2763 0.038 Uiso 1 1 calc R . .
H1C_4 H 0.3998 -0.0586 0.1784 0.038 Uiso 1 1 calc R . .
C2_4 C 0.0894(4) -0.13521(14) 0.0887(2) 0.0263(6) Uani 1 1 d . . .
H2A_4 H -0.0110 -0.1548 0.0864 0.039 Uiso 1 1 calc R . .
H2B_4 H 0.1488 -0.1622 0.0595 0.039 Uiso 1 1 calc R . .
H2C_4 H 0.0705 -0.0952 0.0574 0.039 Uiso 1 1 calc R . .
C3_4 C 0.2219(4) -0.19694(13) 0.2726(2) 0.0270(6) Uani 1 1 d . . .
H3A_4 H 0.1177 -0.2131 0.2694 0.040 Uiso 1 1 calc R . .
H3B_4 H 0.2795 -0.1892 0.3356 0.040 Uiso 1 1 calc R . .
H3C_4 H 0.2788 -0.2273 0.2468 0.040 Uiso 1 1 calc R . .
Si1_5 Si -0.00937(9) -0.07812(4) 0.32628(5) 0.02139(16) Uani 1 1 d . . .
C1_5 C -0.1389(4) -0.14642(16) 0.2887(3) 0.0371(8) Uani 1 1 d . . .
H1A_5 H -0.1605 -0.1513 0.2234 0.056 Uiso 1 1 calc R . .
H1B_5 H -0.2374 -0.1401 0.3038 0.056 Uiso 1 1 calc R . .
H1C_5 H -0.0869 -0.1838 0.3189 0.056 Uiso 1 1 calc R . .
C2_5 C 0.1121(4) -0.0889(2) 0.4435(2) 0.0528(11) Uani 1 1 d . . .
H2A_5 H 0.1829 -0.1241 0.4464 0.079 Uiso 1 1 calc R . .
H2B_5 H 0.0443 -0.0971 0.4822 0.079 Uiso 1 1 calc R . .
H2C_5 H 0.1734 -0.0513 0.4641 0.079 Uiso 1 1 calc R . .
C3_5 C -0.1438(5) -0.01080(16) 0.3215(3) 0.0482(10) Uani 1 1 d . . .
H3A_5 H -0.0820 0.0270 0.3402 0.072 Uiso 1 1 calc R . .
H3B_5 H -0.2088 -0.0184 0.3620 0.072 Uiso 1 1 calc R . .
H3C_5 H -0.2110 -0.0057 0.2598 0.072 Uiso 1 1 calc R . .

loop_
_atom_site_aniso_label
_atom_site_aniso_U_11
_atom_site_aniso_U_22
_atom_site_aniso_U_33
_atom_site_aniso_U_23
_atom_site_aniso_U_13
_atom_site_aniso_U_12
Pt1 0.01974(6) 0.01077(5) 0.01445(5) -0.00020(4) 0.00715(4) 0.00032(4)
Br1 0.02978(15) 0.01794(13) 0.02377(14) -0.00623(10) 0.00877(11) 0.00331(11)
P1_1 0.0250(4) 0.0145(3) 0.0189(3) 0.0012(3) 0.0042(3) 0.0030(3)
C1_1 0.0252(15) 0.0229(15) 0.0399(18) 0.0004(13) 0.0040(13) -0.0001(12)
C2_1 0.0287(16) 0.0272(16) 0.0387(18) -0.0065(14) -0.0007(14) 0.0095(13)
C3_1 0.053(2) 0.0392(19) 0.0201(15) 0.0080(14) 0.0071(15) 0.0046(16)
P1_2 0.0200(3) 0.0200(3) 0.0221(4) -0.0027(3) 0.0063(3) 0.0002(3)
C1_2 0.0208(15) 0.047(2) 0.0400(19) -0.0057(16) 0.0131(14) 0.0006(14)
C2_2 0.0300(16) 0.0271(16) 0.0288(16) 0.0065(13) 0.0026(13) 0.0075(13)
C3_2 0.0335(17) 0.0320(17) 0.0311(17) -0.0089(14) -0.0005(14) -0.0017(14)
C1_3 0.0188(13) 0.0167(13) 0.0188(13) 0.0007(10) 0.0068(10) -0.0018(10)
C2_3 0.0184(13) 0.0123(12) 0.0178(13) -0.0008(10) 0.0058(10) 0.0002(10)
C3_3 0.0158(12) 0.0175(13) 0.0180(13) -0.0011(10) 0.0057(10) -0.0013(10)
C4_3 0.0216(13) 0.0184(13) 0.0199(13) -0.0013(10) 0.0053(11) -0.0020(11)
C5_3 0.0250(14) 0.0176(14) 0.0280(15) 0.0039(11) 0.0054(12) -0.0061(11)
C6_3 0.0257(15) 0.0347(17) 0.0220(14) 0.0068(12) 0.0099(12) -0.0069(13)
C7_3 0.0361(17) 0.0308(16) 0.0226(15) -0.0020(12) 0.0160(13) -0.0038(13)
C8_3 0.0306(15) 0.0183(13) 0.0231(14) -0.0015(11) 0.0111(12) -0.0030(11)
B1 0.0215(15) 0.0171(15) 0.0223(15) -0.0017(12) 0.0096(12) 0.0005(12)
N1 0.0240(12) 0.0122(10) 0.0271(12) -0.0005(9) 0.0138(10) 0.0007(9)
Si1_4 0.0219(4) 0.0125(3) 0.0198(4) 0.0004(3) 0.0081(3) 0.0023(3)
C1_4 0.0249(15) 0.0263(15) 0.0275(15) -0.0001(12) 0.0107(12) 0.0034(12)
C2_4 0.0311(16) 0.0223(15) 0.0234(15) -0.0024(12) 0.0042(12) 0.0056(12)
C3_4 0.0371(17) 0.0170(14) 0.0302(16) 0.0038(12) 0.0150(13) 0.0058(12)
Si1_5 0.0252(4) 0.0180(4) 0.0249(4) 0.0001(3) 0.0135(3) -0.0016(3)
C1_5 0.0336(18) 0.0367(19) 0.047(2) -0.0077(15) 0.0216(16) -0.0114(14)
C2_5 0.037(2) 0.099(3) 0.0243(17) 0.003(2) 0.0123(15) -0.006(2)
C3_5 0.061(3) 0.0273(18) 0.077(3) 0.0077(18) 0.054(2) 0.0076(17)

loop_
_atom_type_symbol
_atom_type_description
_atom_type_scat_dispersion_real
_atom_type_scat_dispersion_imag
_atom_type_scat_source
C C 0.0033 0.0016 'International Tables Vol C Tables 4.2.6.8 and 6.1.1.4'
H H 0.0000 0.0000 'International Tables Vol C Tables 4.2.6.8 and 6.1.1.4'
B B 0.0013 0.0007 'International Tables Vol C Tables 4.2.6.8 and 6.1.1.4'
N N 0.0061 0.0033 'International Tables Vol C Tables 4.2.6.8 and 6.1.1.4'
Si Si 0.0817 0.0704 'International Tables Vol C Tables 4.2.6.8 and 6.1.1.4'
P P 0.1023 0.0942 'International Tables Vol C Tables 4.2.6.8 and 6.1.1.4'
Br Br -0.2901 2.4595 'International Tables Vol C Tables 4.2.6.8 and 6.1.1.4'
Pt Pt -1.7033 8.3905 'International Tables Vol C Tables 4.2.6.8 and 6.1.1.4'

loop_
_geom_angle_atom_site_label_1
_geom_angle_atom_site_label_2
_geom_angle_atom_site_label_3
_geom_angle
_geom_angle_site_symmetry_1
_geom_angle_site_symmetry_3
_geom_angle_publ_flag
C1_3 Pt1 P1_1 89.38(8) . . ?
C1_3 Pt1 P1_2 90.60(8) . . ?
P1_1 Pt1 P1_2 175.46(3) . . ?
C1_3 Pt1 Br1 175.29(8) . . ?
P1_1 Pt1 Br1 89.637(19) . . ?
P1_2 Pt1 Br1 90.75(2) . . ?
C3_1 P1_1 C1_1 103.19(17) . . ?
C3_1 P1_1 C2_1 103.12(17) . . ?
C1_1 P1_1 C2_1 104.24(16) . . ?
C3_1 P1_1 Pt1 114.14(13) . . ?
C1_1 P1_1 Pt1 113.34(10) . . ?
C2_1 P1_1 Pt1 117.24(11) . . ?
P1_1 C1_1 H1A_1 109.5 . . ?
P1_1 C1_1 H1B_1 109.5 . . ?
H1A_1 C1_1 H1B_1 109.5 . . ?
P1_1 C1_1 H1C_1 109.5 . . ?
H1A_1 C1_1 H1C_1 109.5 . . ?
H1B_1 C1_1 H1C_1 109.5 . . ?
P1_1 C2_1 H2A_1 109.5 . . ?
P1_1 C2_1 H2B_1 109.5 . . ?
H2A_1 C2_1 H2B_1 109.5 . . ?
P1_1 C2_1 H2C_1 109.5 . . ?
H2A_1 C2_1 H2C_1 109.5 . . ?
H2B_1 C2_1 H2C_1 109.5 . . ?
P1_1 C3_1 H3A_1 109.5 . . ?
P1_1 C3_1 H3B_1 109.5 . . ?
H3A_1 C3_1 H3B_1 109.5 . . ?
P1_1 C3_1 H3C_1 109.5 . . ?
H3A_1 C3_1 H3C_1 109.5 . . ?
H3B_1 C3_1 H3C_1 109.5 . . ?
C2_2 P1_2 C3_2 103.17(16) . . ?
C2_2 P1_2 C1_2 104.68(16) . . ?
C3_2 P1_2 C1_2 103.82(16) . . ?
C2_2 P1_2 Pt1 111.55(11) . . ?
C3_2 P1_2 Pt1 117.90(11) . . ?
C1_2 P1_2 Pt1 114.30(12) . . ?
P1_2 C1_2 H1A_2 109.5 . . ?
P1_2 C1_2 H1B_2 109.5 . . ?
H1A_2 C1_2 H1B_2 109.5 . . ?
P1_2 C1_2 H1C_2 109.5 . . ?
H1A_2 C1_2 H1C_2 109.5 . . ?
H1B_2 C1_2 H1C_2 109.5 . . ?
P1_2 C2_2 H2A_2 109.5 . . ?
P1_2 C2_2 H2B_2 109.5 . . ?
H2A_2 C2_2 H2B_2 109.5 . . ?
P1_2 C2_2 H2C_2 109.5 . . ?
H2A_2 C2_2 H2C_2 109.5 . . ?
H2B_2 C2_2 H2C_2 109.5 . . ?
P1_2 C3_2 H3A_2 109.5 . . ?
P1_2 C3_2 H3B_2 109.5 . . ?
H3A_2 C3_2 H3B_2 109.5 . . ?
P1_2 C3_2 H3C_2 109.5 . . ?
H3A_2 C3_2 H3C_2 109.5 . . ?
H3B_2 C3_2 H3C_2 109.5 . . ?
C2_3 C1_3 B1 62.72(19) . . ?
C2_3 C1_3 Pt1 142.2(2) . . ?
B1 C1_3 Pt1 154.8(2) . . ?
C1_3 C2_3 C3_3 135.8(2) . . ?
C1_3 C2_3 B1 62.53(19) . . ?
C3_3 C2_3 B1 161.7(2) . . ?
C8_3 C3_3 C4_3 118.4(2) . . ?
C8_3 C3_3 C2_3 121.6(2) . . ?
C4_3 C3_3 C2_3 119.9(2) . . ?
C5_3 C4_3 C3_3 120.5(3) . . ?
C5_3 C4_3 H4_3 119.8 . . ?
C3_3 C4_3 H4_3 119.8 . . ?
C6_3 C5_3 C4_3 120.3(3) . . ?
C6_3 C5_3 H5_3 119.9 . . ?
C4_3 C5_3 H5_3 119.9 . . ?
C5_3 C6_3 C7_3 119.9(3) . . ?
C5_3 C6_3 H6_3 120.1 . . ?
C7_3 C6_3 H6_3 120.1 . . ?
C6_3 C7_3 C8_3 120.2(3) . . ?
C6_3 C7_3 H7_3 119.9 . . ?
C8_3 C7_3 H7_3 119.9 . . ?
C7_3 C8_3 C3_3 120.8(3) . . ?
C7_3 C8_3 H8_3 119.6 . . ?
C3_3 C8_3 H8_3 119.6 . . ?
N1 B1 C1_3 151.0(3) . . ?
N1 B1 C2_3 154.0(3) . . ?
C1_3 B1 C2_3 54.76(18) . . ?
B1 N1 Si1_5 118.21(19) . . ?
B1 N1 Si1_4 114.86(19) . . ?
Si1_5 N1 Si1_4 126.90(13) . . ?
N1 Si1_4 C2_4 109.43(13) . . ?
N1 Si1_4 C1_4 109.54(12) . . ?
C2_4 Si1_4 C1_4 109.70(14) . . ?
N1 Si1_4 C3_4 110.78(12) . . ?
C2_4 Si1_4 C3_4 110.62(14) . . ?
C1_4 Si1_4 C3_4 106.74(14) . . ?
Si1_4 C1_4 H1A_4 109.5 . . ?
Si1_4 C1_4 H1B_4 109.5 . . ?
H1A_4 C1_4 H1B_4 109.5 . . ?
Si1_4 C1_4 H1C_4 109.5 . . ?
H1A_4 C1_4 H1C_4 109.5 . . ?
H1B_4 C1_4 H1C_4 109.5 . . ?
Si1_4 C2_4 H2A_4 109.5 . . ?
Si1_4 C2_4 H2B_4 109.5 . . ?
H2A_4 C2_4 H2B_4 109.5 . . ?
Si1_4 C2_4 H2C_4 109.5 . . ?
H2A_4 C2_4 H2C_4 109.5 . . ?
H2B_4 C2_4 H2C_4 109.5 . . ?
Si1_4 C3_4 H3A_4 109.5 . . ?
Si1_4 C3_4 H3B_4 109.5 . . ?
H3A_4 C3_4 H3B_4 109.5 . . ?
Si1_4 C3_4 H3C_4 109.5 . . ?
H3A_4 C3_4 H3C_4 109.5 . . ?
H3B_4 C3_4 H3C_4 109.5 . . ?
N1 Si1_5 C2_5 110.18(14) . . ?
N1 Si1_5 C1_5 110.83(14) . . ?
C2_5 Si1_5 C1_5 110.4(2) . . ?
N1 Si1_5 C3_5 110.68(13) . . ?
C2_5 Si1_5 C3_5 109.1(2) . . ?
C1_5 Si1_5 C3_5 105.55(18) . . ?
Si1_5 C1_5 H1A_5 109.5 . . ?
Si1_5 C1_5 H1B_5 109.5 . . ?
H1A_5 C1_5 H1B_5 109.5 . . ?
Si1_5 C1_5 H1C_5 109.5 . . ?
H1A_5 C1_5 H1C_5 109.5 . . ?
H1B_5 C1_5 H1C_5 109.5 . . ?
Si1_5 C2_5 H2A_5 109.5 . . ?
Si1_5 C2_5 H2B_5 109.5 . . ?
H2A_5 C2_5 H2B_5 109.5 . . ?
Si1_5 C2_5 H2C_5 109.5 . . ?
H2A_5 C2_5 H2C_5 109.5 . . ?
H2B_5 C2_5 H2C_5 109.5 . . ?
Si1_5 C3_5 H3A_5 109.5 . . ?
Si1_5 C3_5 H3B_5 109.5 . . ?
H3A_5 C3_5 H3B_5 109.5 . . ?
Si1_5 C3_5 H3C_5 109.5 . . ?
H3A_5 C3_5 H3C_5 109.5 . . ?
H3B_5 C3_5 H3C_5 109.5 . . ?

loop_
_geom_bond_atom_site_label_1
_geom_bond_atom_site_label_2
_geom_bond_distance
_geom_bond_site_symmetry_2
_geom_bond_publ_flag
Pt1 C1_3 1.970(3) . ?
Pt1 P1_1 2.2898(7) . ?
Pt1 P1_2 2.2916(7) . ?
Pt1 Br1 2.5351(3) . ?
P1_1 C3_1 1.808(3) . ?
P1_1 C1_1 1.813(3) . ?
P1_1 C2_1 1.817(3) . ?
C1_1 H1A_1 0.9800 . ?
C1_1 H1B_1 0.9800 . ?
C1_1 H1C_1 0.9800 . ?
C2_1 H2A_1 0.9800 . ?
C2_1 H2B_1 0.9800 . ?
C2_1 H2C_1 0.9800 . ?
C3_1 H3A_1 0.9800 . ?
C3_1 H3B_1 0.9800 . ?
C3_1 H3C_1 0.9800 . ?
P1_2 C2_2 1.809(3) . ?
P1_2 C3_2 1.814(3) . ?
P1_2 C1_2 1.814(3) . ?
C1_2 H1A_2 0.9800 . ?
C1_2 H1B_2 0.9800 . ?
C1_2 H1C_2 0.9800 . ?
C2_2 H2A_2 0.9800 . ?
C2_2 H2B_2 0.9800 . ?
C2_2 H2C_2 0.9800 . ?
C3_2 H3A_2 0.9800 . ?
C3_2 H3B_2 0.9800 . ?
C3_2 H3C_2 0.9800 . ?
C1_3 C2_3 1.367(4) . ?
C1_3 B1 1.485(4) . ?
C2_3 C3_3 1.462(4) . ?
C2_3 B1 1.488(4) . ?
C3_3 C8_3 1.397(4) . ?
C3_3 C4_3 1.400(4) . ?
C4_3 C5_3 1.393(4) . ?
C4_3 H4_3 0.9500 . ?
C5_3 C6_3 1.384(4) . ?
C5_3 H5_3 0.9500 . ?
C6_3 C7_3 1.385(4) . ?
C6_3 H6_3 0.9500 . ?
C7_3 C8_3 1.388(4) . ?
C7_3 H7_3 0.9500 . ?
C8_3 H8_3 0.9500 . ?
B1 N1 1.431(4) . ?
N1 Si1_5 1.748(2) . ?
N1 Si1_4 1.753(2) . ?
Si1_4 C2_4 1.853(3) . ?
Si1_4 C1_4 1.865(3) . ?
Si1_4 C3_4 1.870(3) . ?
C1_4 H1A_4 0.9800 . ?
C1_4 H1B_4 0.9800 . ?
C1_4 H1C_4 0.9800 . ?
C2_4 H2A_4 0.9800 . ?
C2_4 H2B_4 0.9800 . ?
C2_4 H2C_4 0.9800 . ?
C3_4 H3A_4 0.9800 . ?
C3_4 H3B_4 0.9800 . ?
C3_4 H3C_4 0.9800 . ?
Si1_5 C2_5 1.847(4) . ?
Si1_5 C1_5 1.859(3) . ?
Si1_5 C3_5 1.869(3) . ?
C1_5 H1A_5 0.9800 . ?
C1_5 H1B_5 0.9800 . ?
C1_5 H1C_5 0.9800 . ?
C2_5 H2A_5 0.9800 . ?
C2_5 H2B_5 0.9800 . ?
C2_5 H2C_5 0.9800 . ?
C3_5 H3A_5 0.9800 . ?
C3_5 H3B_5 0.9800 . ?
C3_5 H3C_5 0.9800 . ?

loop_
_geom_torsion_atom_site_label_1
_geom_torsion_atom_site_label_2
_geom_torsion_atom_site_label_3
_geom_torsion_atom_site_label_4
_geom_torsion
_geom_torsion_site_symmetry_1
_geom_torsion_site_symmetry_2
_geom_torsion_site_symmetry_3
_geom_torsion_site_symmetry_4
_geom_torsion_publ_flag
C1_3 Pt1 P1_1 C3_1 -115.20(15) . . . . ?
Br1 Pt1 P1_1 C3_1 60.19(13) . . . . ?
C1_3 Pt1 P1_1 C1_1 127.05(14) . . . . ?
Br1 Pt1 P1_1 C1_1 -57.56(12) . . . . ?
C1_3 Pt1 P1_1 C2_1 5.50(16) . . . . ?
Br1 Pt1 P1_1 C2_1 -179.11(14) . . . . ?
C1_3 Pt1 P1_2 C2_2 -113.76(14) . . . . ?
Br1 Pt1 P1_2 C2_2 70.75(12) . . . . ?
C1_3 Pt1 P1_2 C3_2 5.33(16) . . . . ?
Br1 Pt1 P1_2 C3_2 -170.15(14) . . . . ?
C1_3 Pt1 P1_2 C1_2 127.73(15) . . . . ?
Br1 Pt1 P1_2 C1_2 -47.76(13) . . . . ?
P1_1 Pt1 C1_3 C2_3 -89.4(3) . . . . ?
P1_2 Pt1 C1_3 C2_3 86.1(3) . . . . ?
P1_1 Pt1 C1_3 B1 80.2(5) . . . . ?
P1_2 Pt1 C1_3 B1 -104.3(5) . . . . ?
B1 C1_3 C2_3 C3_3 -178.4(4) . . . . ?
Pt1 C1_3 C2_3 C3_3 -3.3(6) . . . . ?
Pt1 C1_3 C2_3 B1 175.0(4) . . . . ?
C1_3 C2_3 C3_3 C8_3 -175.0(3) . . . . ?
B1 C2_3 C3_3 C8_3 9.7(9) . . . . ?
C1_3 C2_3 C3_3 C4_3 4.5(5) . . . . ?
B1 C2_3 C3_3 C4_3 -170.8(7) . . . . ?
C8_3 C3_3 C4_3 C5_3 0.1(4) . . . . ?
C2_3 C3_3 C4_3 C5_3 -179.3(3) . . . . ?
C3_3 C4_3 C5_3 C6_3 -0.1(4) . . . . ?
C4_3 C5_3 C6_3 C7_3 0.1(5) . . . . ?
C5_3 C6_3 C7_3 C8_3 -0.1(5) . . . . ?
C6_3 C7_3 C8_3 C3_3 0.2(5) . . . . ?
C4_3 C3_3 C8_3 C7_3 -0.2(4) . . . . ?
C2_3 C3_3 C8_3 C7_3 179.3(3) . . . . ?
C2_3 C1_3 B1 N1 174.7(6) . . . . ?
Pt1 C1_3 B1 N1 1.9(10) . . . . ?
Pt1 C1_3 B1 C2_3 -172.8(5) . . . . ?
C1_3 C2_3 B1 N1 -174.1(7) . . . . ?
C3_3 C2_3 B1 N1 2.2(13) . . . . ?
C3_3 C2_3 B1 C1_3 176.3(8) . . . . ?
C1_3 B1 N1 Si1_5 21.6(7) . . . . ?
C2_3 B1 N1 Si1_5 -168.3(5) . . . . ?
C1_3 B1 N1 Si1_4 -160.2(5) . . . . ?
C2_3 B1 N1 Si1_4 9.9(7) . . . . ?
B1 N1 Si1_4 C2_4 -76.8(2) . . . . ?
Si1_5 N1 Si1_4 C2_4 101.25(19) . . . . ?
B1 N1 Si1_4 C1_4 43.5(2) . . . . ?
Si1_5 N1 Si1_4 C1_4 -138.46(17) . . . . ?
B1 N1 Si1_4 C3_4 161.0(2) . . . . ?
Si1_5 N1 Si1_4 C3_4 -21.0(2) . . . . ?
B1 N1 Si1_5 C2_5 -99.4(3) . . . . ?
Si1_4 N1 Si1_5 C2_5 82.7(2) . . . . ?
B1 N1 Si1_5 C1_5 138.2(2) . . . . ?
Si1_4 N1 Si1_5 C1_5 -39.8(2) . . . . ?
B1 N1 Si1_5 C3_5 21.5(3) . . . . ?
Si1_4 N1 Si1_5 C3_5 -156.5(2) . . . . ?
